data_7206090
loop_
_publ_author_name
'Zouev, I.'
'Cao, Den-Ke'
'Sreevidya, T. V.'
'Telzhensky, M.'
'Botoshansky, M.'
'Kaftory, M.'

_publ_section_title
;
 Photodimerization of anthracene derivatives in their neat solid state
 and in solid molecular compounds
;
_journal_issue 13
_journal_name_full CrystEngComm
_journal_page_first 4376
_journal_paper_doi 10.1039/c0ce00739k
_journal_volume 13
_journal_year 2011
_chemical_formula_moiety 'C18 H16 O2'
_chemical_formula_sum 'C18 H16 O2'
_chemical_formula_weight 264.31
_chemical_name_common 'Isopropyl anthracene-9-carboxylate'
_chemical_name_systematic 'Isopropyl anthracene-9-carboxylate'
_space_group_IT_number 15
_symmetry_cell_setting monoclinic
_symmetry_space_group_name_Hall '-C 2yc'
_symmetry_space_group_name_H-M 'C 1 2/c 1'
_atom_sites_solution_hydrogens geom
_atom_sites_solution_primary direct
_atom_sites_solution_secondary difmap
_audit_creation_method SHELXL-97
_cell_angle_alpha 90.00
_cell_angle_beta 122.01(3)
_cell_angle_gamma 90.00
_cell_formula_units_Z 8
_cell_length_a 26.690(5)
_cell_length_b 7.591(1)
_cell_length_c 16.814(3)
_cell_measurement_reflns_used 10083
_cell_measurement_temperature 293(2)
_cell_measurement_theta_max 24.99
_cell_measurement_theta_min 2.83
_cell_volume 2888.6(13)
_computing_cell_refinement 'DENZO HKL2000 (Otwinowski & Minor 1997)'
_computing_data_collection 'Collect (Nonius, 2006)'
_computing_data_reduction 'DENZO HKL2000 (Otwinowski & Minor 1997)'
_computing_molecular_graphics 'Ortep-3 for Windows (Farrugia, 1999)'
_computing_structure_refinement 'SHELXL-97 (Sheldrick, 1997)'
_computing_structure_solution 'SHELXS-97 (Sheldrick, 1997)'
_diffrn_ambient_temperature 293(2)
_diffrn_measured_fraction_theta_full 0.9
_diffrn_measured_fraction_theta_max 0.99
_diffrn_measurement_device_type 'Nonius KappaCCD'
_diffrn_measurement_method 'phi- and omega-scans'
_diffrn_radiation_monochromator graphite
_diffrn_radiation_source 'fine-focus sealed tube'
_diffrn_radiation_type MoK\a
_diffrn_radiation_wavelength 0.71073
_diffrn_reflns_av_R_equivalents 0.0530
_diffrn_reflns_av_sigmaI/netI 0.0456
_diffrn_reflns_limit_h_max 31
_diffrn_reflns_limit_h_min 0
_diffrn_reflns_limit_k_max 8
_diffrn_reflns_limit_k_min 0
_diffrn_reflns_limit_l_max 16
_diffrn_reflns_limit_l_min -19
_diffrn_reflns_number 10083
_diffrn_reflns_theta_full 24.99
_diffrn_reflns_theta_max 24.99
_diffrn_reflns_theta_min 2.83
_diffrn_standards_number 0
_exptl_absorpt_coefficient_mu 0.078
_exptl_absorpt_correction_type none
_exptl_crystal_colour yellow
_exptl_crystal_density_diffrn 1.216
_exptl_crystal_density_method 'not measured'
_exptl_crystal_description prism
_exptl_crystal_F_000 1120
_exptl_crystal_size_max 0.50
_exptl_crystal_size_mid 0.30
_exptl_crystal_size_min 0.24
_refine_diff_density_max 0.258
_refine_diff_density_min -0.190
_refine_diff_density_rms 0.029
_refine_ls_extinction_method none
_refine_ls_goodness_of_fit_ref 1.057
_refine_ls_hydrogen_treatment constr
_refine_ls_matrix_type full
_refine_ls_number_parameters 183
_refine_ls_number_reflns 2476
_refine_ls_number_restraints 0
_refine_ls_restrained_S_all 1.057
_refine_ls_R_factor_all 0.0977
_refine_ls_R_factor_gt 0.0605
_refine_ls_shift/su_max 0.000
_refine_ls_shift/su_mean 0.000
_refine_ls_structure_factor_coef Fsqd
_refine_ls_weighting_details 'calc w=1/[\s^2^(Fo^2^)+(0.0887P)^2^+0.5977P] where P=(Fo^2^+2Fc^2^)/3'
_refine_ls_weighting_scheme calc
_refine_ls_wR_factor_gt 0.1543
_refine_ls_wR_factor_ref 0.1689
_reflns_number_gt 1597
_reflns_number_total 2476
_reflns_threshold_expression >2sigma(I)
_cod_data_source_file c0ce00739k.txt
_cod_data_source_block (4b)
_cod_depositor_comments
;
The following automatic conversions were performed:

'_symmetry_cell_setting' value 'Monoclinic' changed to 'monoclinic'
according to /home/saulius/struct/CIF-dictionaries/cif_core.dic
dictionary named 'cif_core.dic' version 2.4.1 from 2010-06-29.

Automatic conversion script
Id: cif_fix_values 1715 2011-07-08 13:25:40Z adriana 
;
_cod_original_sg_symbol_H-M 'C 2/c'
_cod_database_code 7206090

loop_
_symmetry_equiv_pos_as_xyz
'x, y, z'
'-x, y, -z+1/2'
'x+1/2, y+1/2, z'
'-x+1/2, y+1/2, -z+1/2'
'-x, -y, -z'
'x, -y, z-1/2'
'-x+1/2, -y+1/2, -z'
'x+1/2, -y+1/2, z-1/2'

loop_
_atom_site_label
_atom_site_type_symbol
_atom_site_fract_x
_atom_site_fract_y
_atom_site_fract_z
_atom_site_U_iso_or_equiv
_atom_site_adp_type
_atom_site_occupancy
_atom_site_symmetry_multiplicity
_atom_site_calc_flag
_atom_site_refinement_flags
_atom_site_disorder_assembly
_atom_site_disorder_group
O1 O 0.06984(8) 0.2469(2) 0.00528(14) 0.0962(7) Uani 1 1 d . . .
O2 O 0.10393(7) 0.46950(17) -0.03809(12) 0.0742(5) Uani 1 1 d . . .
C1 C 0.14818(9) 0.1944(2) -0.02034(15) 0.0557(5) Uani 1 1 d . . .
C2 C 0.13515(9) 0.1241(2) -0.10625(16) 0.0584(6) Uani 1 1 d . . .
C3 C 0.08075(11) 0.1542(3) -0.19253(18) 0.0711(6) Uani 1 1 d . . .
H3 H 0.0523 0.2257 -0.1929 0.085 Uiso 1 1 calc R . .
C4 C 0.06950(12) 0.0817(3) -0.27337(19) 0.0840(7) Uani 1 1 d . . .
H4 H 0.0334 0.1032 -0.3283 0.101 Uiso 1 1 calc R . .
C5 C 0.11122(15) -0.0256(3) -0.2765(2) 0.0888(8) Uani 1 1 d . . .
H5 H 0.1029 -0.0743 -0.3330 0.107 Uiso 1 1 calc R . .
C6 C 0.16353(14) -0.0576(3) -0.1967(2) 0.0813(8) Uani 1 1 d . . .
H6 H 0.1909 -0.1293 -0.1992 0.098 Uiso 1 1 calc R . .
C7 C 0.17810(11) 0.0148(2) -0.10875(18) 0.0645(6) Uani 1 1 d . . .
C8 C 0.23149(11) -0.0158(3) -0.0266(2) 0.0727(7) Uani 1 1 d . . .
H8 H 0.2594 -0.0857 -0.0285 0.087 Uiso 1 1 calc R . .
C9 C 0.24494(10) 0.0543(3) 0.05918(19) 0.0685(6) Uani 1 1 d . . .
C10 C 0.30068(12) 0.0258(3) 0.1438(2) 0.0856(8) Uani 1 1 d . . .
H10 H 0.3290 -0.0431 0.1425 0.103 Uiso 1 1 calc R . .
C11 C 0.31269(13) 0.0969(4) 0.2251(2) 0.0978(9) Uani 1 1 d . . .
H11 H 0.3492 0.0763 0.2795 0.117 Uiso 1 1 calc R . .
C12 C 0.27038(13) 0.2034(4) 0.2291(2) 0.0918(8) Uani 1 1 d . . .
H12 H 0.2793 0.2522 0.2860 0.110 Uiso 1 1 calc R . .
C13 C 0.21725(11) 0.2340(3) 0.15085(18) 0.0737(7) Uani 1 1 d . . .
H13 H 0.1899 0.3037 0.1545 0.088 Uiso 1 1 calc R . .
C14 C 0.20222(9) 0.1617(2) 0.06264(16) 0.0598(6) Uani 1 1 d . . .
C15 C 0.10286(9) 0.3035(2) -0.01615(14) 0.0582(6) Uani 1 1 d . . .
C16 C 0.06235(12) 0.5921(3) -0.03572(19) 0.0763(7) Uani 1 1 d . . .
H16 H 0.0577 0.5569 0.0160 0.092 Uiso 1 1 calc R . .
C17 C 0.00449(17) 0.5801(5) -0.1226(3) 0.1426(14) Uani 1 1 d . . .
H17A H 0.0071 0.6245 -0.1737 0.214 Uiso 1 1 calc R . .
H17B H -0.0236 0.6488 -0.1168 0.214 Uiso 1 1 calc R . .
H17C H -0.0080 0.4594 -0.1344 0.214 Uiso 1 1 calc R . .
C18 C 0.09098(18) 0.7681(4) -0.0129(3) 0.1598(18) Uani 1 1 d . . .
H18A H 0.1308 0.7581 0.0397 0.240 Uiso 1 1 calc R . .
H18B H 0.0693 0.8475 0.0025 0.240 Uiso 1 1 calc R . .
H18C H 0.0913 0.8127 -0.0660 0.240 Uiso 1 1 calc R . .

loop_
_atom_site_aniso_label
_atom_site_aniso_U_11
_atom_site_aniso_U_22
_atom_site_aniso_U_33
_atom_site_aniso_U_23
_atom_site_aniso_U_13
_atom_site_aniso_U_12
O1 0.1195(15) 0.0679(11) 0.1630(18) 0.0235(10) 0.1168(15) 0.0172(9)
O2 0.0895(11) 0.0477(8) 0.1159(13) 0.0149(7) 0.0750(11) 0.0117(7)
C1 0.0614(13) 0.0428(10) 0.0783(15) 0.0054(9) 0.0476(13) -0.0001(8)
C2 0.0644(14) 0.0455(11) 0.0807(16) 0.0008(9) 0.0489(13) -0.0009(9)
C3 0.0700(16) 0.0688(14) 0.0881(18) -0.0089(12) 0.0511(15) -0.0030(11)
C4 0.0847(18) 0.0900(17) 0.0860(19) -0.0187(14) 0.0511(16) -0.0121(13)
C5 0.105(2) 0.0844(17) 0.101(2) -0.0290(15) 0.071(2) -0.0224(15)
C6 0.103(2) 0.0575(13) 0.123(2) -0.0128(13) 0.087(2) -0.0033(12)
C7 0.0757(16) 0.0449(11) 0.0977(18) 0.0014(10) 0.0627(15) 0.0005(10)
C8 0.0801(18) 0.0474(12) 0.120(2) 0.0130(12) 0.0734(18) 0.0113(10)
C9 0.0652(15) 0.0522(12) 0.1002(19) 0.0227(11) 0.0520(15) 0.0048(10)
C10 0.0743(18) 0.0782(16) 0.114(2) 0.0380(16) 0.0563(18) 0.0114(12)
C11 0.0698(18) 0.115(2) 0.099(2) 0.0443(18) 0.0384(17) -0.0008(15)
C12 0.0817(19) 0.112(2) 0.085(2) 0.0152(15) 0.0463(18) -0.0165(16)
C13 0.0726(16) 0.0771(14) 0.0816(18) 0.0102(12) 0.0478(15) -0.0051(12)
C14 0.0646(14) 0.0494(11) 0.0795(16) 0.0119(10) 0.0477(13) -0.0020(9)
C15 0.0680(14) 0.0503(11) 0.0711(14) 0.0033(9) 0.0468(12) 0.0025(9)
C16 0.0942(19) 0.0575(13) 0.0990(19) 0.0100(11) 0.0660(17) 0.0204(12)
C17 0.127(3) 0.155(3) 0.131(3) -0.003(2) 0.058(3) 0.064(2)
C18 0.167(4) 0.0548(18) 0.272(6) -0.010(2) 0.126(4) 0.0063(18)

loop_
_atom_type_symbol
_atom_type_description
_atom_type_scat_dispersion_real
_atom_type_scat_dispersion_imag
_atom_type_scat_source
C C 0.0033 0.0016 'International Tables Vol C Tables 4.2.6.8 and 6.1.1.4'
O O 0.0106 0.0060 'International Tables Vol C Tables 4.2.6.8 and 6.1.1.4'
H H 0.0000 0.0000 'International Tables Vol C Tables 4.2.6.8 and 6.1.1.4'

loop_
_geom_angle_atom_site_label_1
_geom_angle_atom_site_label_2
_geom_angle_atom_site_label_3
_geom_angle
_geom_angle_site_symmetry_1
_geom_angle_site_symmetry_3
_geom_angle_publ_flag
C15 O2 C16 118.09(16) . . ?
C14 C1 C2 121.51(19) . . ?
C14 C1 C15 118.85(18) . . ?
C2 C1 C15 119.62(19) . . ?
C1 C2 C3 123.41(19) . . ?
C1 C2 C7 119.1(2) . . ?
C3 C2 C7 117.5(2) . . ?
C4 C3 C2 121.6(2) . . ?
C4 C3 H3 119.2 . . ?
C2 C3 H3 119.2 . . ?
C3 C4 C5 121.2(3) . . ?
C3 C4 H4 119.4 . . ?
C5 C4 H4 119.4 . . ?
C6 C5 C4 119.4(3) . . ?
C6 C5 H5 120.3 . . ?
C4 C5 H5 120.3 . . ?
C5 C6 C7 122.1(2) . . ?
C5 C6 H6 118.9 . . ?
C7 C6 H6 118.9 . . ?
C8 C7 C6 122.9(2) . . ?
C8 C7 C2 119.0(2) . . ?
C6 C7 C2 118.1(2) . . ?
C7 C8 C9 122.3(2) . . ?
C7 C8 H8 118.8 . . ?
C9 C8 H8 118.8 . . ?
C8 C9 C14 119.1(2) . . ?
C8 C9 C10 122.3(2) . . ?
C14 C9 C10 118.6(2) . . ?
C11 C10 C9 121.0(3) . . ?
C11 C10 H10 119.5 . . ?
C9 C10 H10 119.5 . . ?
C10 C11 C12 120.8(3) . . ?
C10 C11 H11 119.6 . . ?
C12 C11 H11 119.6 . . ?
C13 C12 C11 120.2(3) . . ?
C13 C12 H12 119.9 . . ?
C11 C12 H12 119.9 . . ?
C12 C13 C14 121.3(2) . . ?
C12 C13 H13 119.3 . . ?
C14 C13 H13 119.3 . . ?
C1 C14 C13 122.9(2) . . ?
C1 C14 C9 119.0(2) . . ?
C13 C14 C9 118.2(2) . . ?
O1 C15 O2 123.83(18) . . ?
O1 C15 C1 123.98(17) . . ?
O2 C15 C1 112.19(16) . . ?
C17 C16 O2 110.3(2) . . ?
C17 C16 C18 116.1(3) . . ?
O2 C16 C18 106.6(2) . . ?
C17 C16 H16 107.8 . . ?
O2 C16 H16 107.8 . . ?
C18 C16 H16 107.8 . . ?
C16 C17 H17A 109.5 . . ?
C16 C17 H17B 109.5 . . ?
H17A C17 H17B 109.5 . . ?
C16 C17 H17C 109.5 . . ?
H17A C17 H17C 109.5 . . ?
H17B C17 H17C 109.5 . . ?
C16 C18 H18A 109.5 . . ?
C16 C18 H18B 109.5 . . ?
H18A C18 H18B 109.5 . . ?
C16 C18 H18C 109.5 . . ?
H18A C18 H18C 109.5 . . ?
H18B C18 H18C 109.5 . . ?

loop_
_geom_bond_atom_site_label_1
_geom_bond_atom_site_label_2
_geom_bond_distance
_geom_bond_site_symmetry_2
_geom_bond_publ_flag
O1 C15 1.195(2) . ?
O2 C15 1.318(2) . ?
O2 C16 1.465(2) . ?
C1 C14 1.398(3) . ?
C1 C2 1.400(3) . ?
C1 C15 1.498(3) . ?
C2 C3 1.426(3) . ?
C2 C7 1.434(3) . ?
C3 C4 1.344(3) . ?
C3 H3 0.9300 . ?
C4 C5 1.403(4) . ?
C4 H4 0.9300 . ?
C5 C6 1.350(4) . ?
C5 H5 0.9300 . ?
C6 C7 1.424(4) . ?
C6 H6 0.9300 . ?
C7 C8 1.381(3) . ?
C8 C9 1.393(3) . ?
C8 H8 0.9300 . ?
C9 C14 1.428(3) . ?
C9 C10 1.428(4) . ?
C10 C11 1.341(4) . ?
C10 H10 0.9300 . ?
C11 C12 1.419(4) . ?
C11 H11 0.9300 . ?
C12 C13 1.349(3) . ?
C12 H12 0.9300 . ?
C13 C14 1.425(3) . ?
C13 H13 0.9300 . ?
C16 C17 1.461(4) . ?
C16 C18 1.485(4) . ?
C16 H16 0.9800 . ?
C17 H17A 0.9600 . ?
C17 H17B 0.9600 . ?
C17 H17C 0.9600 . ?
C18 H18A 0.9600 . ?
C18 H18B 0.9600 . ?
C18 H18C 0.9600 . ?

loop_
_cod_related_entry_id
_cod_related_entry_database
_cod_related_entry_code
1 ChemSpider 27743247
